data_1563901
loop_
_publ_author_name
'Chen, Jian-Jun'
'Bai, Wei'
'Lu, Yu-Bo'
'Feng, Zi-Yun'
'Gao, Kun'
'Yue, Jian-Min'

_publ_section_title
;
 Quassinoids with Inhibitory Activities against Plant Fungal Pathogens
 from <i>Picrasma javanica</i>.
;
_journal_name_full 'Journal of natural products'
_journal_paper_doi 10.1021/acs.jnatprod.1c00096
_journal_year 2021
_chemical_absolute_configuration ad
_chemical_formula_moiety 'C31 H36 O11'
_chemical_formula_sum 'C31 H36 O11'
_chemical_formula_weight 584.60
_space_group_crystal_system orthorhombic
_space_group_IT_number 19
_space_group_name_Hall 'P 2ac 2ab'
_space_group_name_H-M_alt 'P 21 21 21'
_atom_sites_solution_hydrogens geom
_atom_sites_solution_primary iterative
_audit_creation_date 2017-11-03
_audit_creation_method
;
Olex2 1.2
(compiled 2017.03.28 svn.r3405 for OlexSys, GUI svn.r5337)
;
_cell_angle_alpha 90
_cell_angle_beta 90
_cell_angle_gamma 90
_cell_formula_units_Z 4
_cell_length_a 11.8318(5)
_cell_length_b 14.3813(6)
_cell_length_c 16.3643(6)
_cell_measurement_reflns_used 5237
_cell_measurement_temperature 298.4(6)
_cell_measurement_theta_max 70.2610
_cell_measurement_theta_min 4.0840
_cell_volume 2784.49(19)
_computing_cell_refinement
;
CrysAlisPro, Agilent Technologies,
Version 1.171.36.28 (release 01-02-2013 CrysAlis171 .NET)
(compiled Feb  1 2013,16:14:44)
;
_computing_data_collection
;
CrysAlisPro, Agilent Technologies,
Version 1.171.36.28 (release 01-02-2013 CrysAlis171 .NET)
(compiled Feb  1 2013,16:14:44)
;
_computing_data_reduction
;
CrysAlisPro, Agilent Technologies,
Version 1.171.36.28 (release 01-02-2013 CrysAlis171 .NET)
(compiled Feb  1 2013,16:14:44)
;
_computing_molecular_graphics 'Olex2 (Dolomanov et al., 2009)'
_computing_publication_material 'Olex2 (Dolomanov et al., 2009)'
_computing_structure_refinement 'ShelXL (Sheldrick, 2015)'
_computing_structure_solution
;
Superflip (Palatinus & Chapuis, 2007;Palatinus & van der Lee, 2008;
Palatinus et al., 2012)
;
_diffrn_ambient_temperature 298.4(6)
_diffrn_detector_area_resol_mean 16.0733
_diffrn_measured_fraction_theta_full 0.998
_diffrn_measured_fraction_theta_max 0.998
_diffrn_measurement_details
;
#__ type_ start__ end____ width___ exp.time_
  1 omega  -64.00  -34.00   1.0000    1.0000
omega____ theta____ kappa____ phi______ frames
    -        0.0000  178.0000  -30.0000 30

#__ type_ start__ end____ width___ exp.time_
  2 omega  -17.00   11.00   1.0000    1.0000
omega____ theta____ kappa____ phi______ frames
    -        0.0000   57.0000 -120.0000 28

#__ type_ start__ end____ width___ exp.time_
  3 omega   27.00   71.00   1.0000    1.0000
omega____ theta____ kappa____ phi______ frames
    -        0.0000   57.0000 -120.0000 44

#__ type_ start__ end____ width___ exp.time_
  4 omega  -81.00  -47.00   1.0000    1.0000
omega____ theta____ kappa____ phi______ frames
    -        0.0000  178.0000   30.0000 34

#__ type_ start__ end____ width___ exp.time_
  5 omega    7.00   33.00   1.0000    2.0000
omega____ theta____ kappa____ phi______ frames
    -      -42.5000   25.0000    0.0000 26

#__ type_ start__ end____ width___ exp.time_
  6 omega   34.00   97.00   1.0000    2.0000
omega____ theta____ kappa____ phi______ frames
    -       56.0000   57.0000 -120.0000 63

#__ type_ start__ end____ width___ exp.time_
  7 omega   46.00  124.00   1.0000    2.0000
omega____ theta____ kappa____ phi______ frames
    -       56.0000   57.0000  150.0000 78

#__ type_ start__ end____ width___ exp.time_
  8 omega   28.00  123.00   1.0000    2.0000
omega____ theta____ kappa____ phi______ frames
    -       56.0000   38.0000  -30.0000 95

#__ type_ start__ end____ width___ exp.time_
  9 omega   83.00  126.00   1.0000    2.0000
omega____ theta____ kappa____ phi______ frames
    -       56.0000  149.0000  -67.0000 43

#__ type_ start__ end____ width___ exp.time_
 10 omega   43.00   94.00   1.0000    3.0000
omega____ theta____ kappa____ phi______ frames
    -      112.0000 -111.0000 -180.0000 51

#__ type_ start__ end____ width___ exp.time_
 11 omega   82.00  111.00   1.0000    3.0000
omega____ theta____ kappa____ phi______ frames
    -      112.0000  -77.0000  150.0000 29

#__ type_ start__ end____ width___ exp.time_
 12 omega   46.00   71.00   1.0000    3.0000
omega____ theta____ kappa____ phi______ frames
    -      112.0000  -77.0000  150.0000 25

#__ type_ start__ end____ width___ exp.time_
 13 omega   49.00   94.00   1.0000    3.0000
omega____ theta____ kappa____ phi______ frames
    -      112.0000  -25.0000  150.0000 45

#__ type_ start__ end____ width___ exp.time_
 14 omega   40.00   72.00   1.0000    3.0000
omega____ theta____ kappa____ phi______ frames
    -      112.0000  -38.0000  150.0000 32

#__ type_ start__ end____ width___ exp.time_
 15 omega   79.00  105.00   1.0000    3.0000
omega____ theta____ kappa____ phi______ frames
    -      112.0000 -124.0000   48.0000 26

#__ type_ start__ end____ width___ exp.time_
 16 omega   55.00   81.00   1.0000    3.0000
omega____ theta____ kappa____ phi______ frames
    -      112.0000  -50.0000  -30.0000 26

#__ type_ start__ end____ width___ exp.time_
 17 omega  109.00  134.00   1.0000    3.0000
omega____ theta____ kappa____ phi______ frames
    -      112.0000  111.0000   90.0000 25

#__ type_ start__ end____ width___ exp.time_
 18 omega  141.00  166.00   1.0000    3.0000
omega____ theta____ kappa____ phi______ frames
    -      112.0000  111.0000  150.0000 25

#__ type_ start__ end____ width___ exp.time_
 19 omega   39.00   92.00   1.0000    3.0000
omega____ theta____ kappa____ phi______ frames
    -      112.0000  -25.0000   60.0000 53

#__ type_ start__ end____ width___ exp.time_
 20 omega  105.00  131.00   1.0000    3.0000
omega____ theta____ kappa____ phi______ frames
    -      112.0000  111.0000  150.0000 26

#__ type_ start__ end____ width___ exp.time_
 21 omega   53.00  103.00   1.0000    3.0000
omega____ theta____ kappa____ phi______ frames
    -      112.0000  -50.0000 -150.0000 50

#__ type_ start__ end____ width___ exp.time_
 22 omega   53.00   79.00   1.0000    3.0000
omega____ theta____ kappa____ phi______ frames
    -      112.0000  -38.0000   60.0000 26

#__ type_ start__ end____ width___ exp.time_
 23 omega  100.00  174.00   1.0000    3.0000
omega____ theta____ kappa____ phi______ frames
    -      112.0000   63.0000  150.0000 74

#__ type_ start__ end____ width___ exp.time_
 24 omega  122.00  174.00   1.0000    3.0000
omega____ theta____ kappa____ phi______ frames
    -      112.0000   38.0000  -30.0000 52

#__ type_ start__ end____ width___ exp.time_
 25 omega   53.00  100.00   1.0000    3.0000
omega____ theta____ kappa____ phi______ frames
    -      112.0000  -91.0000   60.0000 47

#__ type_ start__ end____ width___ exp.time_
 26 omega  125.00  150.00   1.0000    3.0000
omega____ theta____ kappa____ phi______ frames
    -      112.0000  -91.0000   60.0000 25

#__ type_ start__ end____ width___ exp.time_
 27 omega  133.00  171.00   1.0000    3.0000
omega____ theta____ kappa____ phi______ frames
    -      112.0000   77.0000 -180.0000 38

#__ type_ start__ end____ width___ exp.time_
 28 omega   86.00  115.00   1.0000    3.0000
omega____ theta____ kappa____ phi______ frames
    -      112.0000   77.0000 -180.0000 29

#__ type_ start__ end____ width___ exp.time_
 29 omega   45.00   70.00   1.0000    3.0000
omega____ theta____ kappa____ phi______ frames
    -      112.0000  -35.0000  -90.0000 25

#__ type_ start__ end____ width___ exp.time_
 30 omega   54.00  104.00   1.0000    3.0000
omega____ theta____ kappa____ phi______ frames
    -      112.0000  -50.0000  150.0000 50

#__ type_ start__ end____ width___ exp.time_
 31 omega   91.00  177.00   1.0000    3.0000
omega____ theta____ kappa____ phi______ frames
    -      112.0000   38.0000   90.0000 86

#__ type_ start__ end____ width___ exp.time_
 32 omega  148.00  173.00   1.0000    3.0000
omega____ theta____ kappa____ phi______ frames
    -      112.0000   38.0000  -60.0000 25

#__ type_ start__ end____ width___ exp.time_
 33 omega  102.00  128.00   1.0000    3.0000
omega____ theta____ kappa____ phi______ frames
    -      112.0000   38.0000  -60.0000 26
;
_diffrn_measurement_device_type 'SuperNova, Dual, Cu at zero, Eos'
_diffrn_measurement_method '\w scans'
_diffrn_orient_matrix_UB_11 -0.0039062000
_diffrn_orient_matrix_UB_12 0.0984489000
_diffrn_orient_matrix_UB_13 -0.0369893000
_diffrn_orient_matrix_UB_21 -0.1298543000
_diffrn_orient_matrix_UB_22 -0.0002713000
_diffrn_orient_matrix_UB_23 0.0069186000
_diffrn_orient_matrix_UB_31 0.0084496000
_diffrn_orient_matrix_UB_32 0.0421939000
_diffrn_orient_matrix_UB_33 0.0863192000
_diffrn_radiation_monochromator mirror
_diffrn_radiation_type CuK\a
_diffrn_radiation_wavelength 1.54184
_diffrn_reflns_av_R_equivalents 0.0356
_diffrn_reflns_av_unetI/netI 0.0364
_diffrn_reflns_Laue_measured_fraction_full 0.998
_diffrn_reflns_Laue_measured_fraction_max 0.998
_diffrn_reflns_limit_h_max 14
_diffrn_reflns_limit_h_min -14
_diffrn_reflns_limit_k_max 17
_diffrn_reflns_limit_k_min -16
_diffrn_reflns_limit_l_max 19
_diffrn_reflns_limit_l_min -17
_diffrn_reflns_number 14433
_diffrn_reflns_point_group_measured_fraction_full 0.997
_diffrn_reflns_point_group_measured_fraction_max 0.994
_diffrn_reflns_theta_full 67.684
_diffrn_reflns_theta_max 70.039
_diffrn_reflns_theta_min 4.092
_diffrn_source 'SuperNova (Cu) X-ray Source'
_exptl_absorpt_coefficient_mu 0.884
_exptl_absorpt_correction_T_max 1.00000
_exptl_absorpt_correction_T_min 0.92024
_exptl_absorpt_correction_type multi-scan
_exptl_absorpt_process_details
;
CrysAlisPro, Agilent Technologies,
Version 1.171.36.28 (release 01-02-2013 CrysAlis171 .NET)
(compiled Feb  1 2013,16:14:44)
Empirical absorption correction using spherical harmonics,
 implemented in SCALE3 ABSPACK scaling algorithm.
;
_exptl_crystal_colour 'clear light colourless'
_exptl_crystal_density_diffrn 1.394
_exptl_crystal_description block
_exptl_crystal_F_000 1240
_exptl_crystal_size_max 0.29
_exptl_crystal_size_mid 0.25
_exptl_crystal_size_min 0.21
_refine_diff_density_max 0.525
_refine_diff_density_min -0.532
_refine_diff_density_rms 0.075
_refine_ls_abs_structure_details
;
 Flack x determined using 1828 quotients [(I+)-(I-)]/[(I+)+(I-)]
 (Parsons, Flack and Wagner, Acta Cryst. B69 (2013) 249-259).
;
_refine_ls_abs_structure_Flack -0.02(16)
_refine_ls_extinction_method none
_refine_ls_goodness_of_fit_ref 1.113
_refine_ls_hydrogen_treatment constr
_refine_ls_matrix_type full
_refine_ls_number_parameters 385
_refine_ls_number_reflns 5263
_refine_ls_number_restraints 0
_refine_ls_restrained_S_all 1.113
_refine_ls_R_factor_all 0.0705
_refine_ls_R_factor_gt 0.0661
_refine_ls_shift/su_max 0.002
_refine_ls_shift/su_mean 0.000
_refine_ls_structure_factor_coef Fsqd
_refine_ls_weighting_details 'w=1/[\s^2^(Fo^2^)+(0.1352P)^2^+0.2161P] where P=(Fo^2^+2Fc^2^)/3'
_refine_ls_weighting_scheme calc
_refine_ls_wR_factor_gt 0.1938
_refine_ls_wR_factor_ref 0.2033
_reflns_Friedel_coverage 0.768
_reflns_Friedel_fraction_full 0.995
_reflns_Friedel_fraction_max 0.990
_reflns_number_gt 4797
_reflns_number_total 5263
_reflns_threshold_expression 'I > 2\s(I)'
_cod_data_source_file np1c00096_si_002.cif
_cod_data_source_block chenjj0628
_cod_depositor_comments
;
The following automatic conversions were performed:

data item '_chemical_absolute_configuration' value 'AD' was changed
to 'ad' in accordance with the
/home/data/users/saulius/crontab/automatic-downloads/rss-feeds/ACS/lib/dictionaries/cif_core.dic
dictionary named 'cif_core.dic' version 2.4.2 last updated on
2011-04-26.

Automatic conversion script
Id: cif_fix_values 7556 2019-12-06 15:28:31Z antanas 
;
_cod_original_cell_volume 2784.5(2)
_cod_database_code 1563901
_shelx_shelxl_version_number 2014/7
_shelx_space_group_comment
;
The symmetry employed for this shelxl refinement is uniquely defined
by the following loop, which should always be used as a source of
symmetry information in preference to the above space-group names.
They are only intended as comments.
;
_reflns_odcompleteness_completeness 93.76
_reflns_odcompleteness_iscentric 1
_reflns_odcompleteness_theta 74.33
_olex2_refinement_description
;
1. Fixed Uiso
 At 1.2 times of:
  All C(H) groups, All C(H,H) groups
 At 1.5 times of:
  All C(H,H,H) groups
2.a Ternary CH refined with riding coordinates:
 C2(H2), C4(H4), C5(H5), C7(H7), C9(H9), C11(H11), C14(H14)
2.b Secondary CH2 refined with riding coordinates:
 C3(H3A,H3B), C6(H6A,H6B), C15(H15A,H15B), C29(H29A,H29B)
2.c Aromatic/amide H refined with riding coordinates:
 C24(H24), C25(H25), C28(H28)
2.d Idealised Me refined as rotating group:
 C17(H17A,H17B,H17C), C18(H18A,H18B,H18C), C19(H19A,H19B,H19C), C20(H20A,H20B,
 H20C), C21(H21A,H21B,H21C), C31(H31A,H31B,H31C)
;
_olex2_submission_special_instructions 'No special instructions were received'

loop_
_space_group_symop_operation_xyz
'x, y, z'
'-x+1/2, -y, z+1/2'
'x+1/2, -y+1/2, -z'
'-x, y+1/2, -z+1/2'

loop_
_atom_site_label
_atom_site_type_symbol
_atom_site_fract_x
_atom_site_fract_y
_atom_site_fract_z
_atom_site_U_iso_or_equiv
_atom_site_adp_type
_atom_site_occupancy
_atom_site_site_symmetry_order
_atom_site_calc_flag
_atom_site_refinement_flags_posn
_atom_site_refinement_flags_adp
_atom_site_refinement_flags_occupancy
_atom_site_disorder_assembly
_atom_site_disorder_group
O1 O -0.2084(3) -0.2282(2) -0.71937(18) 0.0543(7) Uani 1 1 d . . . . .
O2 O -0.3119(4) -0.0657(3) -0.7506(3) 0.0820(12) Uani 1 1 d . . . . .
O3 O 0.0027(3) -0.3815(3) -0.9029(3) 0.0712(10) Uani 1 1 d . . . . .
O4 O 0.1482(4) -0.3749(4) -0.8224(5) 0.114(2) Uani 1 1 d . . . . .
O5 O -0.1857(3) -0.5037(2) -0.62233(18) 0.0640(8) Uani 1 1 d . . . . .
O6 O -0.3363(2) -0.3859(2) -0.68078(17) 0.0487(6) Uani 1 1 d . . . . .
O7 O -0.4646(3) -0.4920(3) -0.6401(2) 0.0716(10) Uani 1 1 d . . . . .
O8 O -0.4907(8) -0.1681(6) -0.3806(5) 0.158(3) Uani 1 1 d . . . . .
O9 O -0.3346(10) -0.1478(6) -0.4633(5) 0.169(4) Uani 1 1 d . . . . .
O10 O -0.2269(3) -0.6539(2) -0.78500(19) 0.0588(8) Uani 1 1 d . . . . .
O11 O -0.3321(4) -0.6754(3) -0.6730(2) 0.0776(11) Uani 1 1 d . . . . .
C1 C -0.2695(3) -0.2282(3) -0.7785(2) 0.0476(8) Uani 1 1 d . . . . .
C2 C -0.3279(4) -0.1379(3) -0.8065(3) 0.0625(11) Uani 1 1 d . . . . .
H2 H -0.4087 -0.1488 -0.8153 0.075 Uiso 1 1 calc R . . . .
C3 C -0.2723(5) -0.1071(4) -0.8850(4) 0.0721(13) Uani 1 1 d . . . . .
H3A H -0.2003 -0.0789 -0.8713 0.087 Uiso 1 1 calc R . . . .
H3B H -0.3190 -0.0591 -0.9093 0.087 Uiso 1 1 calc R . . . .
C4 C -0.2509(5) -0.1824(4) -0.9501(3) 0.0675(12) Uani 1 1 d . . . . .
H4 H -0.3235 -0.1996 -0.9747 0.081 Uiso 1 1 calc R . . . .
C5 C -0.1989(4) -0.2697(3) -0.9101(2) 0.0520(9) Uani 1 1 d . . . . .
H5 H -0.1287 -0.2493 -0.8838 0.062 Uiso 1 1 calc R . . . .
C6 C -0.1655(5) -0.3431(4) -0.9720(3) 0.0653(12) Uani 1 1 d . . . . .
H6A H -0.1176 -0.3154 -1.0135 0.078 Uiso 1 1 calc R . . . .
H6B H -0.2328 -0.3670 -0.9987 0.078 Uiso 1 1 calc R . . . .
C7 C -0.1023(5) -0.4232(3) -0.9304(3) 0.0614(11) Uani 1 1 d . . . . .
H7 H -0.0840 -0.4696 -0.9722 0.074 Uiso 1 1 calc R . . . .
C8 C -0.1733(3) -0.4710(3) -0.8641(2) 0.0475(8) Uani 1 1 d . . . . .
C9 C -0.2186(3) -0.3971(3) -0.80190(19) 0.0405(7) Uani 1 1 d . . . . .
H9 H -0.1521 -0.3740 -0.7725 0.049 Uiso 1 1 calc R . . . .
C10 C -0.2762(3) -0.3101(3) -0.8397(2) 0.0450(8) Uani 1 1 d . . . . .
C11 C -0.2902(3) -0.4510(3) -0.7377(2) 0.0445(8) Uani 1 1 d . . . . .
H11 H -0.3507 -0.4861 -0.7646 0.053 Uiso 1 1 calc R . . . .
C12 C -0.2101(3) -0.5167(3) -0.6924(2) 0.0466(8) Uani 1 1 d . . . . .
C13 C -0.1495(4) -0.5901(3) -0.7456(3) 0.0498(9) Uani 1 1 d . . . . .
C14 C -0.0932(4) -0.5384(3) -0.8182(3) 0.0514(9) Uani 1 1 d . . . . .
H14 H -0.0695 -0.5859 -0.8575 0.062 Uiso 1 1 calc R . . . .
C15 C 0.0142(4) -0.4900(3) -0.7880(3) 0.0608(11) Uani 1 1 d . . . . .
H15A H -0.0008 -0.4661 -0.7336 0.073 Uiso 1 1 calc R . . . .
H15B H 0.0728 -0.5367 -0.7828 0.073 Uiso 1 1 calc R . . . .
C16 C 0.0604(4) -0.4121(4) -0.8382(4) 0.0696(13) Uani 1 1 d . . . . .
C17 C -0.1758(7) -0.1410(5) -1.0163(4) 0.0894(19) Uani 1 1 d . . . . .
H17A H -0.1007 -0.1329 -0.9953 0.134 Uiso 1 1 calc GR . . . .
H17B H -0.2056 -0.0819 -1.0329 0.134 Uiso 1 1 calc GR . . . .
H17C H -0.1738 -0.1822 -1.0625 0.134 Uiso 1 1 calc GR . . . .
C18 C -0.3981(4) -0.3285(4) -0.8680(3) 0.0592(10) Uani 1 1 d . . . . .
H18A H -0.4395 -0.3583 -0.8249 0.089 Uiso 1 1 calc GR . . . .
H18B H -0.3971 -0.3680 -0.9153 0.089 Uiso 1 1 calc GR . . . .
H18C H -0.4338 -0.2705 -0.8816 0.089 Uiso 1 1 calc GR . . . .
C19 C -0.2650(5) -0.5247(3) -0.9114(3) 0.0609(11) Uani 1 1 d . . . . .
H19A H -0.3186 -0.5504 -0.8735 0.091 Uiso 1 1 calc GR . . . .
H19B H -0.2305 -0.5741 -0.9420 0.091 Uiso 1 1 calc GR . . . .
H19C H -0.3031 -0.4832 -0.9482 0.091 Uiso 1 1 calc GR . . . .
C20 C -0.0658(5) -0.6476(3) -0.6955(4) 0.0649(12) Uani 1 1 d . . . . .
H20A H -0.1046 -0.6765 -0.6506 0.097 Uiso 1 1 calc GR . . . .
H20B H -0.0073 -0.6078 -0.6748 0.097 Uiso 1 1 calc GR . . . .
H20C H -0.0328 -0.6947 -0.7295 0.097 Uiso 1 1 calc GR . . . .
C21 C -0.3867(7) -0.0648(5) -0.6857(4) 0.096(2) Uani 1 1 d . . . . .
H21A H -0.4566 -0.0932 -0.7021 0.144 Uiso 1 1 calc GR . . . .
H21B H -0.4006 -0.0017 -0.6693 0.144 Uiso 1 1 calc GR . . . .
H21C H -0.3550 -0.0988 -0.6408 0.144 Uiso 1 1 calc GR . . . .
C22 C -0.4188(3) -0.4184(3) -0.6310(2) 0.0476(8) Uani 1 1 d . . . . .
C23 C -0.4443(4) -0.3512(3) -0.5645(2) 0.0483(9) Uani 1 1 d . . . . .
C24 C -0.5398(4) -0.3666(4) -0.5167(3) 0.0575(10) Uani 1 1 d . . . . .
H24 H -0.5861 -0.4174 -0.5274 0.069 Uiso 1 1 calc R . . . .
C25 C -0.5663(5) -0.3063(4) -0.4532(3) 0.0699(14) Uani 1 1 d . . . . .
H25 H -0.6308 -0.3149 -0.4216 0.084 Uiso 1 1 calc R . . . .
C26 C -0.4933(6) -0.2330(4) -0.4383(3) 0.0783(16) Uani 1 1 d . . . . .
C27 C -0.3968(7) -0.2191(4) -0.4849(4) 0.0817(16) Uani 1 1 d . . . . .
C28 C -0.3713(5) -0.2771(4) -0.5490(3) 0.0679(12) Uani 1 1 d . . . . .
H28 H -0.3075 -0.2673 -0.5810 0.082 Uiso 1 1 calc R . . . .
C29 C -0.4056(16) -0.0996(11) -0.4003(12) 0.218(10) Uani 1 1 d . . . . .
H29A H -0.3611 -0.0836 -0.3525 0.262 Uiso 1 1 calc R . . . .
H29B H -0.4395 -0.0436 -0.4223 0.262 Uiso 1 1 calc R . . . .
C30 C -0.3062(4) -0.6969(3) -0.7410(3) 0.0612(10) Uani 1 1 d . . . . .
C31 C -0.3582(7) -0.7741(5) -0.7893(4) 0.093(2) Uani 1 1 d . . . . .
H31A H -0.3564 -0.7585 -0.8464 0.139 Uiso 1 1 calc GR . . . .
H31B H -0.4350 -0.7829 -0.7723 0.139 Uiso 1 1 calc GR . . . .
H31C H -0.3163 -0.8303 -0.7804 0.139 Uiso 1 1 calc GR . . . .

loop_
_atom_site_aniso_label
_atom_site_aniso_U_11
_atom_site_aniso_U_22
_atom_site_aniso_U_33
_atom_site_aniso_U_23
_atom_site_aniso_U_13
_atom_site_aniso_U_12
O1 0.0545(16) 0.0678(16) 0.0404(14) -0.0107(12) -0.0067(12) 0.0003(13)
O2 0.086(3) 0.0665(19) 0.093(3) -0.0153(19) -0.004(2) 0.0074(19)
O3 0.0575(19) 0.078(2) 0.078(2) 0.0139(18) 0.0260(17) 0.0043(16)
O4 0.056(2) 0.093(3) 0.194(6) 0.041(4) -0.010(3) -0.017(2)
O5 0.078(2) 0.0795(19) 0.0348(15) -0.0046(13) -0.0076(14) 0.0062(17)
O6 0.0490(14) 0.0625(14) 0.0347(13) -0.0068(11) 0.0129(11) 0.0007(12)
O7 0.066(2) 0.083(2) 0.065(2) -0.0175(17) 0.0234(17) -0.0197(17)
O8 0.181(8) 0.146(6) 0.147(6) -0.043(5) 0.070(6) -0.006(6)
O9 0.196(9) 0.167(7) 0.143(6) -0.072(6) 0.062(7) -0.048(6)
O10 0.0623(18) 0.0671(17) 0.0471(15) -0.0101(13) 0.0058(14) -0.0112(14)
O11 0.084(3) 0.091(2) 0.057(2) -0.0120(18) 0.0207(19) -0.020(2)
C1 0.0400(18) 0.062(2) 0.0409(19) -0.0052(16) 0.0030(15) 0.0017(15)
C2 0.054(2) 0.067(2) 0.067(3) -0.003(2) -0.003(2) 0.0103(19)
C3 0.074(3) 0.069(3) 0.074(3) 0.016(2) -0.001(3) 0.009(2)
C4 0.067(3) 0.081(3) 0.054(2) 0.012(2) -0.010(2) 0.008(2)
C5 0.056(2) 0.068(2) 0.0316(18) 0.0043(15) -0.0017(16) -0.0017(18)
C6 0.084(3) 0.080(3) 0.0327(19) 0.0022(19) 0.0106(19) -0.002(2)
C7 0.075(3) 0.070(2) 0.0390(19) -0.0064(18) 0.019(2) 0.005(2)
C8 0.052(2) 0.0588(19) 0.0319(17) -0.0091(15) 0.0063(14) -0.0009(16)
C9 0.0394(16) 0.0573(18) 0.0246(15) -0.0053(13) 0.0001(12) 0.0024(14)
C10 0.0415(18) 0.0621(19) 0.0314(16) -0.0040(14) -0.0018(14) 0.0028(15)
C11 0.0419(17) 0.0613(19) 0.0303(16) -0.0091(14) 0.0036(14) -0.0004(15)
C12 0.0492(19) 0.0584(19) 0.0322(17) -0.0039(14) 0.0034(15) -0.0036(16)
C13 0.048(2) 0.056(2) 0.045(2) -0.0052(16) 0.0023(16) -0.0007(16)
C14 0.051(2) 0.059(2) 0.045(2) -0.0058(17) 0.0127(17) 0.0050(17)
C15 0.044(2) 0.066(2) 0.073(3) 0.003(2) 0.0074(19) 0.0054(17)
C16 0.046(2) 0.070(3) 0.092(4) 0.005(3) 0.013(2) 0.009(2)
C17 0.113(5) 0.093(4) 0.062(3) 0.024(3) 0.009(3) 0.009(4)
C18 0.046(2) 0.079(3) 0.052(2) -0.005(2) -0.0143(19) -0.0004(19)
C19 0.072(3) 0.075(3) 0.036(2) -0.0148(18) -0.0011(18) -0.003(2)
C20 0.060(3) 0.063(2) 0.071(3) 0.006(2) -0.004(2) 0.005(2)
C21 0.112(5) 0.103(4) 0.073(4) -0.017(3) 0.001(4) 0.032(4)
C22 0.0410(18) 0.068(2) 0.0340(17) -0.0038(16) 0.0052(14) 0.0043(16)
C23 0.048(2) 0.067(2) 0.0301(16) -0.0006(15) 0.0048(14) 0.0110(16)
C24 0.046(2) 0.084(3) 0.042(2) 0.0041(19) 0.0087(16) 0.013(2)
C25 0.067(3) 0.096(3) 0.047(2) 0.000(2) 0.019(2) 0.028(3)
C26 0.107(4) 0.076(3) 0.052(3) -0.010(2) 0.017(3) 0.018(3)
C27 0.108(4) 0.073(3) 0.064(3) -0.018(3) 0.011(3) -0.002(3)
C28 0.076(3) 0.077(3) 0.051(2) -0.007(2) 0.016(2) -0.003(2)
C29 0.227(18) 0.168(11) 0.258(19) -0.073(12) 0.162(17) -0.053(11)
C30 0.061(3) 0.070(2) 0.053(2) -0.0033(19) 0.000(2) -0.006(2)
C31 0.093(4) 0.110(5) 0.075(4) -0.023(3) 0.007(3) -0.046(4)

loop_
_atom_type_symbol
_atom_type_description
_atom_type_scat_dispersion_real
_atom_type_scat_dispersion_imag
_atom_type_scat_source
C C 0.0181 0.0091 'International Tables Vol C Tables 4.2.6.8 and 6.1.1.4'
H H 0.0000 0.0000 'International Tables Vol C Tables 4.2.6.8 and 6.1.1.4'
O O 0.0492 0.0322 'International Tables Vol C Tables 4.2.6.8 and 6.1.1.4'

loop_
_geom_angle_atom_site_label_1
_geom_angle_atom_site_label_2
_geom_angle_atom_site_label_3
_geom_angle
_geom_angle_site_symmetry_1
_geom_angle_site_symmetry_3
_geom_angle_publ_flag
C21 O2 C2 115.0(5) . . ?
C16 O3 C7 123.2(4) . . ?
C22 O6 C11 116.2(3) . . ?
C26 O8 C29 109.7(8) . . ?
C27 O9 C29 103.5(9) . . ?
C30 O10 C13 119.8(3) . . ?
O1 C1 C2 120.5(4) . . ?
O1 C1 C10 123.3(4) . . ?
C2 C1 C10 115.2(4) . . ?
O2 C2 C1 111.8(4) . . ?
O2 C2 C3 106.3(5) . . ?
C3 C2 C1 107.7(4) . . ?
C2 C3 C4 117.1(4) . . ?
C3 C4 C5 110.0(4) . . ?
C17 C4 C3 108.3(5) . . ?
C17 C4 C5 112.7(5) . . ?
C4 C5 C10 112.2(4) . . ?
C6 C5 C4 112.7(4) . . ?
C6 C5 C10 112.4(4) . . ?
C5 C6 C7 110.7(4) . . ?
O3 C7 C6 104.2(4) . . ?
O3 C7 C8 115.8(4) . . ?
C6 C7 C8 112.5(4) . . ?
C7 C8 C9 110.0(3) . . ?
C7 C8 C14 106.7(3) . . ?
C7 C8 C19 104.8(4) . . ?
C14 C8 C9 108.5(3) . . ?
C19 C8 C9 115.2(3) . . ?
C19 C8 C14 111.2(4) . . ?
C10 C9 C8 116.0(3) . . ?
C10 C9 C11 115.5(3) . . ?
C11 C9 C8 106.7(3) . . ?
C1 C10 C5 99.3(3) . . ?
C1 C10 C9 109.5(3) . . ?
C9 C10 C5 109.4(3) . . ?
C18 C10 C1 112.0(3) . . ?
C18 C10 C5 112.7(3) . . ?
C18 C10 C9 113.2(3) . . ?
O6 C11 C9 108.8(3) . . ?
O6 C11 C12 109.0(3) . . ?
C12 C11 C9 107.2(3) . . ?
O5 C12 C11 121.1(4) . . ?
O5 C12 C13 122.3(4) . . ?
C11 C12 C13 115.9(3) . . ?
O10 C13 C12 113.0(3) . . ?
O10 C13 C14 103.5(3) . . ?
O10 C13 C20 107.8(4) . . ?
C12 C13 C14 107.6(3) . . ?
C20 C13 C12 111.6(4) . . ?
C20 C13 C14 113.1(4) . . ?
C8 C14 C13 114.1(3) . . ?
C15 C14 C8 112.3(3) . . ?
C15 C14 C13 109.1(4) . . ?
C16 C15 C14 117.9(5) . . ?
O3 C16 C15 119.8(5) . . ?
O4 C16 O3 117.9(6) . . ?
O4 C16 C15 122.3(6) . . ?
O6 C22 C23 111.3(3) . . ?
O7 C22 O6 123.7(4) . . ?
O7 C22 C23 125.0(4) . . ?
C24 C23 C22 118.2(4) . . ?
C24 C23 C28 121.5(4) . . ?
C28 C23 C22 120.3(4) . . ?
C25 C24 C23 120.2(5) . . ?
C26 C25 C24 117.8(5) . . ?
O8 C26 C25 132.4(6) . . ?
O8 C26 C27 105.7(7) . . ?
C25 C26 C27 121.8(5) . . ?
O9 C27 C26 115.2(6) . . ?
O9 C27 C28 123.9(7) . . ?
C28 C27 C26 120.8(6) . . ?
C27 C28 C23 117.8(5) . . ?
O8 C29 O9 103.2(9) . . ?
O10 C30 C31 110.3(4) . . ?
O11 C30 O10 124.3(5) . . ?
O11 C30 C31 125.4(5) . . ?

loop_
_geom_bond_atom_site_label_1
_geom_bond_atom_site_label_2
_geom_bond_distance
_geom_bond_site_symmetry_2
_geom_bond_publ_flag
O1 C1 1.208(5) . ?
O2 C2 1.396(6) . ?
O2 C21 1.382(9) . ?
O3 C7 1.451(7) . ?
O3 C16 1.335(7) . ?
O4 C16 1.196(7) . ?
O5 C12 1.198(5) . ?
O6 C11 1.429(4) . ?
O6 C22 1.354(5) . ?
O7 C22 1.199(6) . ?
O8 C26 1.328(9) . ?
O8 C29 1.445(15) . ?
O9 C27 1.311(10) . ?
O9 C29 1.499(13) . ?
O10 C13 1.449(5) . ?
O10 C30 1.334(6) . ?
O11 C30 1.195(6) . ?
C1 C2 1.540(6) . ?
C1 C10 1.549(5) . ?
C2 C3 1.510(8) . ?
C3 C4 1.540(8) . ?
C4 C5 1.544(6) . ?
C4 C17 1.522(8) . ?
C5 C6 1.516(6) . ?
C5 C10 1.582(5) . ?
C6 C7 1.534(7) . ?
C7 C8 1.534(6) . ?
C8 C9 1.566(5) . ?
C8 C14 1.550(6) . ?
C8 C19 1.540(6) . ?
C9 C10 1.553(5) . ?
C9 C11 1.556(5) . ?
C10 C18 1.538(6) . ?
C11 C12 1.530(6) . ?
C12 C13 1.545(5) . ?
C13 C14 1.552(6) . ?
C13 C20 1.528(6) . ?
C14 C15 1.531(6) . ?
C15 C16 1.493(7) . ?
C22 C23 1.486(5) . ?
C23 C24 1.392(6) . ?
C23 C28 1.395(7) . ?
C24 C25 1.390(7) . ?
C25 C26 1.384(9) . ?
C26 C27 1.388(10) . ?
C27 C28 1.373(7) . ?
C30 C31 1.495(7) . ?
